data_7714375
loop_
_publ_author_name
'Mandal, Apurba'
'Rai, Rohit'
'Saha, Sukanta'
'Kushwaha, Rajesh'
'Li , Wei'
'Gogoi, Hemonta'
'Mandal, Arif Ali'
'Yadav, Ashish Kumar'
'Huang, Huaiyi'
'Dutta, Arnab'
'Dhar, Prodyut'
'Banerjee, Samya'

_publ_section_title
;
 Polypyridyl-based Co(III) Complexes of Vitamin B6 Schiff base for
 Photoactivated Antibacterial Therapy
;
_journal_name_full 'Dalton Transactions'
_journal_paper_doi 10.1039/D3DT02967K
_journal_year 2023
_chemical_formula_moiety '0.5(C25 H21 Co N4 O2), 0.5(C24.906 H19 Co N4.06 O2), Cl O4, C2 H3 N'
_chemical_formula_sum 'C26.95 H23 Cl Co N5.03 O6'
_chemical_formula_weight 607.73
_space_group_crystal_system monoclinic
_space_group_IT_number 14
_space_group_name_Hall '-P 2yn'
_space_group_name_H-M_alt 'P 1 21/n 1'
_atom_sites_solution_hydrogens geom
_audit_creation_date 2023-10-14
_audit_creation_method
;
Olex2 1.5
(compiled 2023.08.24 svn.re1ec1418 for OlexSys, GUI svn.r6817)
;
_audit_update_record
;
2023-10-26 deposited with the CCDC.	2023-11-02 downloaded from the CCDC.
;
_cell_angle_alpha 90
_cell_angle_beta 100.006(2)
_cell_angle_gamma 90
_cell_formula_units_Z 8
_cell_length_a 14.4253(3)
_cell_length_b 14.5947(3)
_cell_length_c 25.4953(5)
_cell_measurement_reflns_used 14825
_cell_measurement_temperature 150.00(10)
_cell_measurement_theta_max 23.2090
_cell_measurement_theta_min 1.6290
_cell_volume 5285.96(19)
_computing_cell_refinement 'CrysAlisPro 1.171.41.93a (Rigaku OD, 2020)'
_computing_data_collection 'CrysAlisPro 1.171.41.93a (Rigaku OD, 2020)'
_computing_data_reduction 'CrysAlisPro 1.171.41.93a (Rigaku OD, 2020)'
_computing_molecular_graphics 'Olex2 1.5 (Dolomanov et al., 2009)'
_computing_publication_material 'Olex2 1.5 (Dolomanov et al., 2009)'
_computing_structure_refinement 'SHELXL 2018/3 (Sheldrick, 2015)'
_computing_structure_solution 'XT (Sheldrick, 2015)'
_diffrn_ambient_temperature 150.15
_diffrn_detector_area_resol_mean 8
_diffrn_measured_fraction_theta_full 1.000
_diffrn_measured_fraction_theta_max 1.000
_diffrn_measurement_details
;
List of Runs (angles in degrees, time in seconds):

  # Type    Start    End  Width  t~exp~   \w     \q     \k     \f   Frames
#--------------------------------------------------------------------------
  1  \f    -50.56 125.84   0.30    6.00  75.04 -15.82  31.50    --   588
  2  \w   -115.73  16.27   0.30    6.00    --  -15.82 -59.25  20.08  440
  3  \w    -68.38   0.32   0.30    6.00    --  -15.82  94.56  73.16  229
  4  \w   -115.72  16.28   0.30    6.00    --  -15.82 -59.24 173.08  440
  5  \f     46.27 229.87   0.30    6.00  13.01 -15.82 -31.50    --   612
  6  \w    -68.38   0.32   0.30    6.00    --  -15.82  94.56   1.16  229
  7  \w   -115.72  16.28   0.30    6.00    --  -15.82 -59.25-135.92  440
;
_diffrn_measurement_device 'abstract diffractometer'
_diffrn_measurement_device_type 'Bruker SMART APEX CCD area detector'
_diffrn_measurement_method '\w and \f scans'
_diffrn_radiation_type MoK\a
_diffrn_radiation_wavelength 0.71073
_diffrn_reflns_av_R_equivalents 0.0671
_diffrn_reflns_av_unetI/netI 0.0437
_diffrn_reflns_Laue_measured_fraction_full 1.000
_diffrn_reflns_Laue_measured_fraction_max 1.000
_diffrn_reflns_limit_h_max 15
_diffrn_reflns_limit_h_min -17
_diffrn_reflns_limit_k_max 17
_diffrn_reflns_limit_k_min -17
_diffrn_reflns_limit_l_max 30
_diffrn_reflns_limit_l_min -30
_diffrn_reflns_number 71259
_diffrn_reflns_point_group_measured_fraction_full 1.000
_diffrn_reflns_point_group_measured_fraction_max 1.000
_diffrn_reflns_theta_full 24.999
_diffrn_reflns_theta_max 24.999
_diffrn_reflns_theta_min 2.001
_exptl_absorpt_coefficient_mu 0.803
_exptl_absorpt_correction_T_max 1.00000
_exptl_absorpt_correction_T_min 0.56993
_exptl_absorpt_correction_type multi-scan
_exptl_absorpt_process_details
;
CrysAlisPro 1.171.41.93a (Rigaku Oxford Diffraction, 2020)
Empirical absorption correction using spherical harmonics,
implemented in SCALE3 ABSPACK scaling algorithm.
;
_exptl_crystal_colour 'metallic bluish violet'
_exptl_crystal_colour_lustre metallic
_exptl_crystal_colour_modifier bluish
_exptl_crystal_colour_primary violet
_exptl_crystal_density_diffrn 1.527
_exptl_crystal_description needle
_exptl_crystal_F_000 2495
_exptl_crystal_size_max 0.03
_exptl_crystal_size_mid 0.02
_exptl_crystal_size_min 0.01
_refine_diff_density_max 1.763
_refine_diff_density_min -1.574
_refine_diff_density_rms 0.132
_refine_ls_extinction_method none
_refine_ls_goodness_of_fit_ref 1.055
_refine_ls_hydrogen_treatment constr
_refine_ls_matrix_type full
_refine_ls_number_parameters 702
_refine_ls_number_reflns 9312
_refine_ls_number_restraints 871
_refine_ls_restrained_S_all 1.031
_refine_ls_R_factor_all 0.1221
_refine_ls_R_factor_gt 0.1027
_refine_ls_shift/su_max 0.001
_refine_ls_shift/su_mean 0.000
_refine_ls_structure_factor_coef Fsqd
_refine_ls_weighting_details 'w=1/[\s^2^(Fo^2^)+(0.0949P)^2^+56.0957P] where P=(Fo^2^+2Fc^2^)/3'
_refine_ls_weighting_scheme calc
_refine_ls_wR_factor_gt 0.2444
_refine_ls_wR_factor_ref 0.2592
_reflns_Friedel_coverage 0.000
_reflns_number_gt 7464
_reflns_number_total 9312
_reflns_threshold_expression 'I > 2\s(I)'
_cod_data_source_file d3dt02967k2.cif
_cod_data_source_block ard_ss_sb_01_fs_autored
_cod_database_code 7714375
_shelx_shelxl_version_number 2018/3
_shelx_space_group_comment
;
The symmetry employed for this shelxl refinement is uniquely defined
by the following loop, which should always be used as a source of
symmetry information in preference to the above space-group names.
They are only intended as comments.
;
_shelx_estimated_absorpt_t_max 0.992
_shelx_estimated_absorpt_t_min 0.976
_olex2_refinement_description
;
1. Fixed Uiso
 At 1.2 times of:
  All C(H) groups, {H6A,H6B,H6C} of C6, All C(H,H) groups
 At 1.5 times of:
  {H21A,H21B,H21C} of C21
2. Restrained distances
 C24-N6 \\sim N6-C010
 with sigma of 0.02
 C016-C24 \\sim C016-N24A
 with sigma of 0.02
 C24-N6 \\sim N24A-N6
 with sigma of 0.02
3. Rigid bond restraints
 C24, C016
 with sigma for 1-2 distances of 0.01 and sigma for 1-3 distances of 0.01
 N6, C010
 with sigma for 1-2 distances of 0.01 and sigma for 1-3 distances of 0.01
 N6, C24
 with sigma for 1-2 distances of 0.01 and sigma for 1-3 distances of 0.01
4. Uiso/Uaniso restraints and constraints
N6 \\sim C010 \\sim C24: within 2A with sigma of 0.04 and sigma for terminal
atoms of 0.08 within 2A
Uanis(C01N) \\sim Ueq, Uanis(C01W) \\sim Ueq, Uanis(C023) \\sim Ueq,
Uanis(C01X) \\sim Ueq, Uanis(C016) \\sim Ueq, Uanis(C010) \\sim Ueq,
Uanis(C00Z) \\sim Ueq, Uanis(C01V) \\sim Ueq, Uanis(C020) \\sim Ueq,
Uanis(C01U) \\sim Ueq, Uanis(C01F) \\sim Ueq, Uanis(C00R) \\sim Ueq: with sigma
of 0.001 and sigma for terminal atoms of 0.001
Uanis(O10) \\sim Ueq, Uanis(O5) \\sim Ueq, Uanis(O7) \\sim Ueq, Uanis(O9) \\sim
Ueq: with sigma of 0.001 and sigma for terminal atoms of 0.001
Uanis(N6) \\sim Ueq, Uanis(C24) \\sim Ueq: with sigma of 0.001 and sigma for
terminal atoms of 0.001
Uanis(C21) \\sim Ueq: with sigma of 0.001 and sigma for terminal atoms of 0.001
Uanis(C01V) \\sim Ueq, Uanis(C020) \\sim Ueq, Uanis(C01U) \\sim Ueq,
Uanis(C01X) \\sim Ueq, Uanis(C023) \\sim Ueq, Uanis(C01W) \\sim Ueq: with sigma
of 0.001 and sigma for terminal atoms of 0.001
Uanis(O10) \\sim Ueq, Uanis(O9) \\sim Ueq, Uanis(O7) \\sim Ueq, Uanis(O5) \\sim
Ueq: with sigma of 0.001 and sigma for terminal atoms of 0.001
Uanis(Co1) \\sim Ueq, Uanis(Co02) \\sim Ueq: with sigma of 0.001 and sigma for
terminal atoms of 0.001
Uanis(C24) \\sim Ueq, Uanis(N6) \\sim Ueq: with sigma of 0.001 and sigma for
terminal atoms of 0.001
Uanis(N6) \\sim Ueq: with sigma of 0.001 and sigma for terminal atoms of 0.001
Uanis(C24) \\sim Ueq, Uanis(N24A) \\sim Ueq: with sigma of 0.001 and sigma for
terminal atoms of 0.001
Uanis(N6) = Uanis(C24)
Uanis(C24) = Uanis(N6)
Uanis(N24A) = Uanis(C24) = Uanis(N6)
Uanis(C01X) = Uanis(C010)
Uanis(C023) = Uanis(C01W) = Uanis(C01X)
Uanis(C00Z) = Uanis(C010)
Uanis(C00Z) = Uanis(O007)
5. Rigid body (RIGU) restrains
 All non-hydrogen atoms
 with sigma for 1-2 distances of 0.004 and sigma for 1-3 distances of 0.004
6. Others
 Sof(N24A)=1-FVAR(1)
 Sof(C24)=FVAR(1)
7.a Secondary CH2 refined with riding coordinates:
 C00O(H00A,H00B), C14(H14A,H14B), C01A(H01A,H01B), C13(H13A,H13B)
7.b Aromatic/amide H refined with riding coordinates:
 C23(H23), C19(H19), C00T(H00T), C00U(H00U), C16(H16), C00X(H00X), C9(H9),
 C012(H012), C8(H8), C17(H17), C18(H18), C017(H017), C018(H018), C019(H019),
 C10(H10), C01E(H01E), C01F(H01F), C01G(H01G), C11(H11), C01I(H01I), C5(H5),
 C01L(H01L), C01M(H01M), C01N(H01N), C3(H3), C4(H4), C1(H1), C01U(H01U),
 C01W(H01W), C01X(H01X), C020(H020), C023(H023)
7.c Idealised Me refined as rotating group:
 C21(H21A,H21B,H21C), C6(H6A,H6B,H6C)
;
_olex2_submission_special_instructions 'No special instructions were received'
_oxdiff_exptl_absorpt_empirical_details
;
Empirical correction (ABSPACK) includes:
- Absorption correction using spherical harmonics
- Frame scaling
;

loop_
_space_group_symop_operation_xyz
'x, y, z'
'-x+1/2, y+1/2, -z+1/2'
'-x, -y, -z'
'x-1/2, -y-1/2, z-1/2'

loop_
_atom_site_label
_atom_site_type_symbol
_atom_site_fract_x
_atom_site_fract_y
_atom_site_fract_z
_atom_site_U_iso_or_equiv
_atom_site_adp_type
_atom_site_occupancy
_atom_site_site_symmetry_order
_atom_site_calc_flag
_atom_site_refinement_flags_posn
_atom_site_refinement_flags_adp
_atom_site_refinement_flags_occupancy
_atom_site_disorder_assembly
_atom_site_disorder_group
Co1 Co 0.18762(6) 0.73094(6) 0.79763(4) 0.0256(3) Uani 1 1 d . U . . .
Co02 Co 0.71989(7) 0.66607(7) 0.87556(4) 0.0339(3) Uani 1 1 d . U . . .
Cl1 Cl 0.36357(14) 0.45277(12) 0.90124(7) 0.0364(4) Uani 1 1 d . . . . .
O6 O 0.2326(4) 0.6309(3) 0.7633(2) 0.0341(11) Uani 1 1 d . . . . .
O8 O 0.1473(4) 0.8294(4) 0.8358(2) 0.0399(12) Uani 1 1 d . . . . .
O007 O 0.7627(4) 0.5519(4) 0.8547(2) 0.0512(8) Uani 1 1 d . . . . .
O008 O 0.6824(4) 0.7837(4) 0.8936(2) 0.0438(13) Uani 1 1 d . . . . .
N2 N 0.1109(4) 0.6489(4) 0.8323(2) 0.0274(12) Uani 1 1 d . . . . .
N00A N 0.6107(4) 0.6610(4) 0.8204(2) 0.0323(13) Uani 1 1 d . . . . .
N4 N 0.2830(4) 0.8087(4) 0.7771(2) 0.0274(12) Uani 1 1 d . . . . .
N00C N 0.7797(4) 0.7200(4) 0.8210(2) 0.0346(14) Uani 1 1 d . . . . .
O4 O 0.4336(4) 0.5043(5) 0.9352(2) 0.0598(18) Uani 1 1 d . . . . .
N00E N 0.8397(4) 0.6866(5) 0.9215(2) 0.0371(14) Uani 1 1 d . . . . .
O1 O 0.3287(5) 0.5034(4) 0.8531(2) 0.0585(18) Uani 1 1 d . . . . .
O2 O 0.2864(4) 0.4388(4) 0.9287(3) 0.0555(16) Uani 1 1 d . . . . .
N3 N 0.2840(4) 0.7011(4) 0.8580(2) 0.0330(13) Uani 1 1 d . . . . .
N1 N 0.0893(5) 0.7621(5) 0.7425(3) 0.0493(16) Uani 1 1 d . . . . .
C7 C 0.2012(5) 0.6123(5) 0.7129(3) 0.0275(14) Uani 1 1 d . . . . .
C12 C 0.1479(5) 0.6283(5) 0.8821(3) 0.0337(15) Uani 1 1 d . . . . .
O3 O 0.3995(6) 0.3663(5) 0.8883(3) 0.071(2) Uani 1 1 d . . . . .
C23 C 0.2445(5) 0.5419(5) 0.6879(3) 0.0319(15) Uani 1 1 d . . . . .
H23 H 0.295659 0.509225 0.707973 0.038 Uiso 1 1 calc R U . . .
C00N C 0.0701(5) 0.8700(5) 0.8099(3) 0.0316(14) Uani 1 1 d . . . . .
C00O C 0.8568(5) 0.7815(6) 0.8469(3) 0.0379(17) Uani 1 1 d . . . . .
H00A H 0.831866 0.843887 0.850582 0.045 Uiso 1 1 calc R U . . .
H00B H 0.906541 0.785305 0.824647 0.045 Uiso 1 1 calc R U . . .
C19 C 0.2807(5) 0.8511(5) 0.7298(3) 0.0311(15) Uani 1 1 d . . . . .
H19 H 0.226491 0.844150 0.703009 0.037 Uiso 1 1 calc R U . . .
C15 C 0.3598(5) 0.8200(5) 0.8152(3) 0.0297(14) Uani 1 1 d . . . . .
C00R C 0.6231(5) 0.7882(5) 0.9267(3) 0.0364(16) Uani 1 1 d . U . . .
C00S C 0.8969(5) 0.7438(5) 0.9004(3) 0.0340(15) Uani 1 1 d . . . . .
C00T C 0.5305(5) 0.6124(5) 0.8208(3) 0.0367(17) Uani 1 1 d . . . . .
H00T H 0.525222 0.575869 0.851010 0.044 Uiso 1 1 calc R U . . .
C00U C 0.0283(5) 0.9422(5) 0.8345(3) 0.0350(16) Uani 1 1 d . . . . .
H00U H 0.057126 0.964212 0.868519 0.042 Uiso 1 1 calc R U . . .
C14 C 0.3537(5) 0.7745(5) 0.8674(3) 0.0345(16) Uani 1 1 d . . . . .
H14A H 0.415837 0.749030 0.883302 0.041 Uiso 1 1 calc R U . . .
H14B H 0.335069 0.819878 0.892481 0.041 Uiso 1 1 calc R U . . .
C16 C 0.4363(5) 0.8717(5) 0.8071(3) 0.0358(16) Uani 1 1 d . . . . .
H16 H 0.489801 0.877806 0.834440 0.043 Uiso 1 1 calc R U . . .
C00X C 0.9852(5) 0.7673(6) 0.9288(3) 0.0401(17) Uani 1 1 d . . . . .
H00X H 1.025091 0.806930 0.913183 0.048 Uiso 1 1 calc R U . . .
C00Y C 0.6173(5) 0.7110(5) 0.7768(3) 0.0342(15) Uani 1 1 d . . . . .
C00Z C 0.7471(7) 0.4788(7) 0.8822(4) 0.0512(8) Uani 1 1 d . U . . .
C010 C 0.6936(7) 0.4858(6) 0.9238(4) 0.0512(8) Uani 1 1 d D U . . .
C9 C -0.0215(6) 0.5545(5) 0.8386(3) 0.0403(17) Uani 1 1 d . . . . .
H9 H -0.080771 0.530063 0.822627 0.048 Uiso 1 1 calc R U . . .
C012 C 0.8694(6) 0.6512(6) 0.9705(3) 0.0434(19) Uani 1 1 d . . . . .
H012 H 0.829685 0.609787 0.984918 0.052 Uiso 1 1 calc R U . . .
C8 C 0.0269(5) 0.6133(5) 0.8102(3) 0.0349(16) Uani 1 1 d . . . . .
H8 H 0.000453 0.628773 0.774552 0.042 Uiso 1 1 calc R U . . .
C17 C 0.4331(5) 0.9146(5) 0.7582(3) 0.0375(17) Uani 1 1 d . . . . .
H17 H 0.484630 0.950791 0.751580 0.045 Uiso 1 1 calc R U . . .
C18 C 0.3542(5) 0.9041(5) 0.7192(3) 0.0363(17) Uani 1 1 d . . . . .
H18 H 0.350798 0.932984 0.685518 0.044 Uiso 1 1 calc R U . . .
C016 C 0.5955(6) 0.7101(6) 0.9526(3) 0.0418(16) Uani 1 1 d D U . . .
C017 C 1.0147(6) 0.7336(6) 0.9787(3) 0.0429(18) Uani 1 1 d . . . . .
H017 H 1.074219 0.750761 0.998480 0.051 Uiso 1 1 calc R U . . .
C018 C -0.0550(6) 0.9805(5) 0.8087(4) 0.0431(18) Uani 1 1 d . . . . .
H018 H -0.083982 1.028235 0.825337 0.052 Uiso 1 1 calc R U . . .
C019 C 0.4571(5) 0.6146(6) 0.7788(3) 0.0398(17) Uani 1 1 d . . . . .
H019 H 0.401129 0.581278 0.780470 0.048 Uiso 1 1 calc R U . . .
C01A C 0.7079(6) 0.7652(6) 0.7809(3) 0.0392(17) Uani 1 1 d . . . . .
H01A H 0.729017 0.766614 0.745955 0.047 Uiso 1 1 calc R U . . .
H01B H 0.697921 0.829051 0.791809 0.047 Uiso 1 1 calc R U . . .
C13 C 0.2387(6) 0.6768(6) 0.9038(3) 0.0378(17) Uani 1 1 d . . . . .
H13A H 0.225907 0.732769 0.923271 0.045 Uiso 1 1 calc R U . . .
H13B H 0.280354 0.636246 0.928594 0.045 Uiso 1 1 calc R U . . .
C2 C 0.1231(5) 0.6571(5) 0.6819(3) 0.0382(16) Uani 1 1 d . . . . .
C10 C 0.0175(6) 0.5321(6) 0.8902(4) 0.0445(19) Uani 1 1 d . . . . .
H10 H -0.015244 0.492826 0.910440 0.053 Uiso 1 1 calc R U . . .
C01E C 0.4646(6) 0.6651(6) 0.7344(3) 0.0435(18) Uani 1 1 d . . . . .
H01E H 0.414278 0.666922 0.704950 0.052 Uiso 1 1 calc R U . . .
C01F C 0.5823(7) 0.8719(7) 0.9375(4) 0.052(2) Uani 1 1 d . U . . .
H01F H 0.598641 0.927248 0.921741 0.062 Uiso 1 1 calc R U . . .
C01G C 0.9563(6) 0.6737(6) 1.0004(3) 0.046(2) Uani 1 1 d . . . . .
H01G H 0.975603 0.648657 1.034999 0.055 Uiso 1 1 calc R U . . .
C11 C 0.1039(6) 0.5669(6) 0.9121(3) 0.0418(18) Uani 1 1 d . . . . .
H11 H 0.133286 0.549707 0.947010 0.050 Uiso 1 1 calc R U . . .
C01I C 0.5467(6) 0.7134(6) 0.7334(3) 0.0410(17) Uani 1 1 d . . . . .
H01I H 0.553985 0.747935 0.702830 0.049 Uiso 1 1 calc R U . . .
C01J C 0.0284(6) 0.8417(5) 0.7588(3) 0.0405(16) Uani 1 1 d . . . . .
C5 C 0.2151(7) 0.5196(6) 0.6359(3) 0.0446(19) Uani 1 1 d . . . . .
H5 H 0.248080 0.474220 0.619712 0.053 Uiso 1 1 calc R U . . .
C01L C -0.0968(6) 0.9492(6) 0.7580(4) 0.053(2) Uani 1 1 d . . . . .
H01L H -0.153975 0.975723 0.740428 0.063 Uiso 1 1 calc R U . . .
C01M C -0.0548(7) 0.8796(7) 0.7335(4) 0.052(2) Uani 1 1 d . . . . .
H01M H -0.083457 0.858099 0.699378 0.063 Uiso 1 1 calc R U . . .
C01N C 0.7809(6) 0.3936(6) 0.8700(4) 0.0495(19) Uani 1 1 d . U . . .
H01N H 0.815859 0.387941 0.841803 0.059 Uiso 1 1 calc R U . . .
C3 C 0.0929(6) 0.6304(7) 0.6287(4) 0.053(2) Uani 1 1 d . . . . .
H3 H 0.040473 0.660345 0.608017 0.064 Uiso 1 1 calc R U . . .
C4 C 0.1377(8) 0.5622(7) 0.6063(4) 0.060(2) Uani 1 1 d . . . . .
H4 H 0.115672 0.544109 0.570534 0.072 Uiso 1 1 calc R U . . .
C1 C 0.0685(7) 0.7302(6) 0.6983(4) 0.052(2) Uani 1 1 d . . . . .
H1 H 0.016000 0.753719 0.674382 0.062 Uiso 1 1 calc R U . . .
C01U C 0.5154(8) 0.8717(8) 0.9729(4) 0.067(2) Uani 1 1 d . U . . .
H01U H 0.486032 0.927220 0.980449 0.080 Uiso 1 1 calc R U . . .
C01V C 0.5289(8) 0.7144(8) 0.9874(4) 0.064(2) Uani 1 1 d . U . . .
C01W C 0.7638(7) 0.3168(7) 0.8988(4) 0.0512(8) Uani 1 1 d . U . . .
H01W H 0.787484 0.258900 0.890417 0.061 Uiso 1 1 calc R U . . .
C01X C 0.6783(7) 0.4057(7) 0.9526(4) 0.0512(8) Uani 1 1 d . U . . .
H01X H 0.643970 0.409138 0.981145 0.061 Uiso 1 1 calc R U . . .
C020 C 0.4938(9) 0.7915(9) 0.9960(5) 0.076(3) Uani 1 1 d . U . . .
H020 H 0.449904 0.793801 1.019771 0.091 Uiso 1 1 calc R U . . .
C023 C 0.7132(6) 0.3235(7) 0.9391(4) 0.0512(8) Uani 1 1 d . U . . .
H023 H 0.701950 0.269974 0.958222 0.061 Uiso 1 1 calc R U . . .
Cl02 Cl 0.82037(15) 0.58206(17) 0.68716(9) 0.0489(5) Uani 1 1 d . . . . .
O10 O 0.8555(11) 0.6541(11) 0.7222(6) 0.164(5) Uani 1 1 d . U . . .
O5 O 0.7287(8) 0.6061(8) 0.6626(5) 0.125(3) Uani 1 1 d . U . . .
O9 O 0.8351(11) 0.4979(12) 0.7136(6) 0.172(5) Uani 1 1 d . U . . .
O7 O 0.8817(13) 0.5919(13) 0.6529(7) 0.195(5) Uani 1 1 d . U . . .
N5 N 1.2167(10) 0.8886(8) 0.9813(5) 0.099(4) Uani 1 1 d . . . . .
C20 C 1.1960(11) 0.9401(10) 1.0083(5) 0.088(4) Uani 1 1 d . . . . .
C21 C 1.1629(11) 1.0089(12) 1.0443(6) 0.111(4) Uani 1 1 d . U . . .
H21A H 1.156213 1.068753 1.026673 0.167 Uiso 1 1 calc R U . . .
H21B H 1.208878 1.013385 1.077396 0.167 Uiso 1 1 calc R U . . .
H21C H 1.101962 0.989604 1.052539 0.167 Uiso 1 1 calc R U . . .
C6 C 0.2053(11) 0.2314(9) 0.9149(6) 0.108(6) Uani 1 1 d . . . . .
H6A H 0.234404 0.210988 0.884915 0.129 Uiso 1 1 calc R U . . .
H6B H 0.250913 0.225945 0.948037 0.129 Uiso 1 1 calc R U . . .
H6C H 0.185716 0.295536 0.909482 0.129 Uiso 1 1 calc R U . . .
C22 C 0.1263(12) 0.1767(10) 0.9181(6) 0.100(5) Uani 1 1 d . . . . .
N23 N 0.0609(12) 0.1315(11) 0.9207(7) 0.150(7) Uani 1 1 d . . . . .
C24 C 0.6121(12) 0.6149(10) 0.9585(6) 0.0366(16) Uani 0.463(12) 1 d D U P A 1
N6 N 0.6731(9) 0.5865(9) 0.9247(5) 0.0366(16) Uani 0.522(18) 1 d D U . A 1
N24A N 0.6485(9) 0.6327(9) 0.9304(5) 0.0366(16) Uani 0.537(12) 1 d D U P A 2
C25 C 0.6456(11) 0.5488(12) 0.9451(6) 0.031(3) Uani 0.44(2) 1 d . . . A .

loop_
_atom_site_aniso_label
_atom_site_aniso_U_11
_atom_site_aniso_U_22
_atom_site_aniso_U_33
_atom_site_aniso_U_23
_atom_site_aniso_U_13
_atom_site_aniso_U_12
Co1 0.0243(4) 0.0220(4) 0.0294(5) 0.0037(4) 0.0013(3) -0.0002(4)
Co02 0.0326(5) 0.0365(5) 0.0324(5) 0.0030(4) 0.0047(4) -0.0090(4)
Cl1 0.0449(11) 0.0277(9) 0.0330(9) 0.0000(7) -0.0032(8) -0.0009(8)
O6 0.037(3) 0.029(3) 0.036(3) -0.002(2) 0.008(2) -0.001(2)
O8 0.033(3) 0.025(3) 0.063(3) 0.003(2) 0.014(2) 0.002(2)
O007 0.0509(9) 0.0508(9) 0.0516(9) 0.0008(4) 0.0081(5) -0.0005(4)
O008 0.043(3) 0.043(3) 0.046(3) -0.008(2) 0.009(2) -0.010(3)
N2 0.030(3) 0.015(3) 0.038(3) 0.002(2) 0.009(2) 0.005(2)
N00A 0.028(3) 0.035(3) 0.034(3) -0.004(2) 0.006(2) -0.003(2)
N4 0.026(3) 0.020(3) 0.035(3) 0.002(2) 0.002(2) 0.002(2)
N00C 0.034(3) 0.034(3) 0.034(3) 0.007(3) 0.002(2) -0.013(3)
O4 0.047(4) 0.079(5) 0.050(4) -0.015(3) -0.001(3) -0.026(3)
N00E 0.034(3) 0.040(4) 0.036(3) 0.004(3) 0.003(2) -0.009(3)
O1 0.091(5) 0.040(3) 0.037(3) 0.006(3) -0.010(3) 0.000(3)
O2 0.047(3) 0.052(4) 0.067(4) 0.008(3) 0.008(3) -0.008(3)
N3 0.033(3) 0.034(3) 0.031(3) 0.004(2) 0.001(2) -0.002(2)
N1 0.046(4) 0.049(4) 0.053(4) 0.007(3) 0.008(3) -0.020(3)
C7 0.029(3) 0.019(3) 0.037(3) 0.001(3) 0.012(3) -0.007(3)
C12 0.039(4) 0.026(4) 0.038(3) 0.006(3) 0.011(3) 0.004(3)
O3 0.112(6) 0.042(4) 0.059(4) -0.003(3) 0.014(4) 0.026(4)
C23 0.034(4) 0.020(3) 0.042(4) 0.000(3) 0.009(3) 0.000(3)
C00N 0.031(3) 0.019(3) 0.050(4) 0.005(3) 0.019(3) -0.002(3)
C00O 0.032(4) 0.037(4) 0.045(4) 0.004(3) 0.008(3) -0.010(3)
C19 0.030(3) 0.025(4) 0.037(4) 0.004(3) 0.002(3) 0.001(3)
C15 0.026(3) 0.024(4) 0.038(3) -0.002(3) 0.002(3) 0.004(3)
C00R 0.0365(18) 0.0360(18) 0.0364(18) -0.0005(10) 0.0050(10) -0.0003(10)
C00S 0.030(3) 0.034(4) 0.039(4) 0.000(3) 0.008(3) -0.005(3)
C00T 0.035(4) 0.038(4) 0.038(4) -0.004(3) 0.007(3) -0.006(3)
C00U 0.040(4) 0.024(4) 0.044(4) -0.001(3) 0.017(3) 0.002(3)
C14 0.032(4) 0.033(4) 0.035(4) 0.001(3) -0.004(3) 0.002(3)
C16 0.031(4) 0.026(4) 0.047(4) -0.005(3) -0.001(3) -0.003(3)
C00X 0.035(4) 0.035(4) 0.050(4) 0.004(3) 0.005(3) -0.010(3)
C00Y 0.034(3) 0.029(4) 0.039(4) 0.001(3) 0.007(3) 0.002(3)
C00Z 0.0509(9) 0.0508(9) 0.0516(9) 0.0008(4) 0.0081(5) -0.0005(4)
C010 0.0509(9) 0.0508(9) 0.0516(9) 0.0008(4) 0.0081(5) -0.0005(4)
C9 0.032(4) 0.031(4) 0.062(4) 0.004(4) 0.017(3) -0.002(3)
C012 0.044(4) 0.047(5) 0.037(4) 0.005(3) 0.004(3) -0.012(4)
C8 0.029(3) 0.027(4) 0.049(4) 0.005(3) 0.009(3) 0.004(3)
C17 0.032(4) 0.027(4) 0.053(4) -0.001(3) 0.008(3) -0.006(3)
C18 0.035(4) 0.031(4) 0.043(4) 0.008(3) 0.007(3) -0.003(3)
C016 0.0418(18) 0.0410(18) 0.0418(18) 0.0005(10) 0.0054(10) -0.0005(10)
C017 0.036(4) 0.042(5) 0.048(4) -0.001(3) -0.002(3) -0.006(3)
C018 0.038(4) 0.027(4) 0.071(5) 0.011(3) 0.026(3) 0.005(3)
C019 0.029(4) 0.047(5) 0.043(4) -0.013(3) 0.002(3) 0.006(3)
C01A 0.041(4) 0.037(4) 0.038(4) 0.005(3) 0.003(3) -0.008(3)
C13 0.044(4) 0.039(4) 0.030(4) 0.008(3) 0.006(3) 0.000(3)
C2 0.032(4) 0.026(4) 0.058(4) 0.014(3) 0.012(3) 0.001(3)
C10 0.041(4) 0.035(4) 0.063(5) 0.016(4) 0.026(3) 0.008(3)
C01E 0.039(4) 0.044(5) 0.044(4) -0.010(3) -0.003(3) 0.007(3)
C01F 0.052(2) 0.051(2) 0.052(2) -0.0007(10) 0.0070(11) 0.0005(10)
C01G 0.043(4) 0.051(5) 0.038(4) 0.007(4) -0.006(3) -0.008(4)
C11 0.046(4) 0.040(4) 0.044(4) 0.015(3) 0.020(3) 0.011(3)
C01I 0.044(4) 0.037(4) 0.040(4) 0.003(3) 0.001(3) 0.011(3)
C01J 0.050(4) 0.030(4) 0.046(4) -0.001(3) 0.020(3) -0.013(3)
C5 0.062(5) 0.030(4) 0.042(4) -0.001(3) 0.009(3) -0.007(4)
C01L 0.042(5) 0.047(5) 0.067(5) 0.030(4) 0.006(4) -0.001(4)
C01M 0.059(5) 0.049(5) 0.049(5) 0.012(4) 0.012(4) -0.016(4)
C01N 0.049(2) 0.049(2) 0.050(2) -0.0012(10) 0.0084(10) 0.0007(10)
C3 0.043(5) 0.059(5) 0.054(4) 0.015(4) -0.004(4) 0.006(4)
C4 0.076(6) 0.054(6) 0.044(5) -0.001(4) -0.006(4) -0.003(4)
C1 0.059(5) 0.037(4) 0.063(5) 0.002(4) 0.020(4) -0.008(4)
C01U 0.066(3) 0.067(3) 0.067(3) -0.0025(10) 0.0105(11) 0.0017(10)
C01V 0.064(2) 0.065(2) 0.064(2) 0.0007(10) 0.0106(11) -0.0012(10)
C01W 0.0509(9) 0.0508(9) 0.0516(9) 0.0008(4) 0.0081(5) -0.0005(4)
C01X 0.0509(9) 0.0508(9) 0.0516(9) 0.0008(4) 0.0081(5) -0.0005(4)
C020 0.075(3) 0.077(3) 0.075(3) -0.0005(10) 0.0133(11) -0.0006(10)
C023 0.0509(9) 0.0508(9) 0.0516(9) 0.0008(4) 0.0081(5) -0.0005(4)
Cl02 0.0351(11) 0.0542(13) 0.0567(13) -0.0050(10) 0.0062(9) -0.0075(9)
O10 0.165(5) 0.164(5) 0.164(5) -0.0007(10) 0.0273(13) 0.0004(10)
O5 0.124(4) 0.125(4) 0.125(4) 0.0012(10) 0.0208(12) -0.0011(10)
O9 0.171(5) 0.171(5) 0.172(5) 0.0007(10) 0.0292(13) 0.0000(10)
O7 0.194(5) 0.195(5) 0.195(5) 0.0001(10) 0.0350(14) 0.0000(10)
N5 0.155(12) 0.069(7) 0.075(7) 0.011(5) 0.026(7) -0.004(7)
C20 0.115(11) 0.077(8) 0.071(8) 0.010(6) 0.011(7) -0.005(8)
C21 0.111(5) 0.111(5) 0.111(5) -0.0005(10) 0.0195(13) 0.0003(10)
C6 0.141(12) 0.061(8) 0.141(13) -0.055(8) 0.078(11) -0.046(8)
C22 0.122(11) 0.078(9) 0.112(11) -0.042(8) 0.058(9) -0.031(7)
N23 0.156(12) 0.138(13) 0.177(14) -0.085(11) 0.091(11) -0.073(10)
C24 0.0364(17) 0.0368(16) 0.0365(16) 0.0000(6) 0.0060(6) -0.0005(6)
N6 0.0364(17) 0.0368(16) 0.0365(16) 0.0000(6) 0.0060(6) -0.0005(6)
N24A 0.0364(17) 0.0368(16) 0.0365(16) 0.0000(6) 0.0060(6) -0.0005(6)
C25 0.023(7) 0.039(4) 0.026(6) -0.003(4) -0.009(5) -0.007(4)

loop_
_atom_type_symbol
_atom_type_description
_atom_type_scat_dispersion_real
_atom_type_scat_dispersion_imag
_atom_type_scat_source
C C 0.0033 0.0016 'International Tables Vol C Tables 4.2.6.8 and 6.1.1.4'
H H 0.0000 0.0000 'International Tables Vol C Tables 4.2.6.8 and 6.1.1.4'
Cl Cl 0.1484 0.1585 'International Tables Vol C Tables 4.2.6.8 and 6.1.1.4'
Co Co 0.3494 0.9721 'International Tables Vol C Tables 4.2.6.8 and 6.1.1.4'
N N 0.0061 0.0033 'International Tables Vol C Tables 4.2.6.8 and 6.1.1.4'
O O 0.0106 0.0060 'International Tables Vol C Tables 4.2.6.8 and 6.1.1.4'

loop_
_geom_angle_atom_site_label_1
_geom_angle_atom_site_label_2
_geom_angle_atom_site_label_3
_geom_angle
_geom_angle_site_symmetry_1
_geom_angle_site_symmetry_3
_geom_angle_publ_flag
O6 Co1 O8 176.6(2) . . ?
O6 Co1 N2 90.2(2) . . ?
O6 Co1 N4 90.6(2) . . ?
O6 Co1 N3 86.4(2) . . ?
O8 Co1 N2 89.1(2) . . ?
O8 Co1 N4 89.4(2) . . ?
O8 Co1 N3 90.3(3) . . ?
N4 Co1 N2 167.7(2) . . ?
N4 Co1 N3 84.3(2) . . ?
N3 Co1 N2 83.5(3) . . ?
N1 Co1 O6 96.7(3) . . ?
N1 Co1 O8 86.6(3) . . ?
N1 Co1 N2 94.2(3) . . ?
N1 Co1 N4 97.9(3) . . ?
N1 Co1 N3 176.2(3) . . ?
O007 Co02 N00A 91.5(3) . . ?
O007 Co02 N00C 87.0(3) . . ?
O007 Co02 N00E 90.4(3) . . ?
O007 Co02 N6 79.6(4) . . ?
O007 Co02 N24A 102.9(4) . . ?
O008 Co02 O007 176.2(3) . . ?
O008 Co02 N00A 88.9(3) . . ?
O008 Co02 N00C 89.3(3) . . ?
O008 Co02 N00E 88.5(3) . . ?
O008 Co02 N6 104.2(4) . . ?
O008 Co02 N24A 80.9(4) . . ?
N00A Co02 N00C 84.3(3) . . ?
N00A Co02 N00E 168.8(3) . . ?
N00A Co02 N24A 92.7(4) . . ?
N00C Co02 N00E 84.8(3) . . ?
N00C Co02 N24A 169.8(4) . . ?
N00E Co02 N24A 97.6(4) . . ?
N6 Co02 N00A 96.8(4) . . ?
N6 Co02 N00C 166.5(4) . . ?
N6 Co02 N00E 94.4(4) . . ?
O4 Cl1 O1 110.6(4) . . ?
O4 Cl1 O2 108.0(4) . . ?
O2 Cl1 O1 107.7(4) . . ?
O3 Cl1 O4 111.1(5) . . ?
O3 Cl1 O1 110.1(4) . . ?
O3 Cl1 O2 109.4(4) . . ?
C7 O6 Co1 121.9(5) . . ?
C00N O8 Co1 113.0(5) . . ?
C00Z O007 Co02 118.1(6) . . ?
C00R O008 Co02 116.9(5) . . ?
C12 N2 Co1 114.2(5) . . ?
C12 N2 C8 119.7(6) . . ?
C8 N2 Co1 126.1(5) . . ?
C00T N00A Co02 127.2(5) . . ?
C00Y N00A Co02 114.6(5) . . ?
C00Y N00A C00T 118.2(7) . . ?
C19 N4 Co1 127.2(5) . . ?
C19 N4 C15 118.4(6) . . ?
C15 N4 Co1 114.4(5) . . ?
C00O N00C Co02 108.7(5) . . ?
C01A N00C Co02 109.5(5) . . ?
C01A N00C C00O 114.6(6) . . ?
C00S N00E Co02 113.4(5) . . ?
C00S N00E C012 119.2(7) . . ?
C012 N00E Co02 127.4(5) . . ?
C14 N3 Co1 110.1(4) . . ?
C14 N3 C13 115.7(6) . . ?
C13 N3 Co1 109.1(5) . . ?
C01J N1 Co1 111.7(5) . . ?
C1 N1 Co1 129.8(8) . . ?
C1 N1 C01J 118.5(8) . . ?
O6 C7 C23 119.2(7) . . ?
O6 C7 C2 123.6(7) . . ?
C23 C7 C2 117.2(7) . . ?
N2 C12 C13 115.1(6) . . ?
N2 C12 C11 121.7(7) . . ?
C11 C12 C13 123.2(7) . . ?
C7 C23 H23 119.1 . . ?
C5 C23 C7 121.8(7) . . ?
C5 C23 H23 119.1 . . ?
O8 C00N C00U 119.8(7) . . ?
O8 C00N C01J 121.1(7) . . ?
C01J C00N C00U 119.0(7) . . ?
N00C C00O H00A 109.9 . . ?
N00C C00O H00B 109.9 . . ?
N00C C00O C00S 108.9(6) . . ?
H00A C00O H00B 108.3 . . ?
C00S C00O H00A 109.9 . . ?
C00S C00O H00B 109.9 . . ?
N4 C19 H19 118.9 . . ?
N4 C19 C18 122.2(7) . . ?
C18 C19 H19 118.9 . . ?
N4 C15 C14 114.5(6) . . ?
N4 C15 C16 122.5(7) . . ?
C16 C15 C14 122.9(7) . . ?
O008 C00R C016 122.3(7) . . ?
O008 C00R C01F 120.9(8) . . ?
C01F C00R C016 116.8(7) . . ?
N00E C00S C00O 115.3(6) . . ?
N00E C00S C00X 120.8(7) . . ?
C00X C00S C00O 123.9(7) . . ?
N00A C00T H00T 119.2 . . ?
N00A C00T C019 121.7(8) . . ?
C019 C00T H00T 119.2 . . ?
C00N C00U H00U 120.3 . . ?
C018 C00U C00N 119.5(8) . . ?
C018 C00U H00U 120.3 . . ?
N3 C14 C15 108.9(6) . . ?
N3 C14 H14A 109.9 . . ?
N3 C14 H14B 109.9 . . ?
C15 C14 H14A 109.9 . . ?
C15 C14 H14B 109.9 . . ?
H14A C14 H14B 108.3 . . ?
C15 C16 H16 120.7 . . ?
C15 C16 C17 118.5(7) . . ?
C17 C16 H16 120.7 . . ?
C00S C00X H00X 119.8 . . ?
C017 C00X C00S 120.3(7) . . ?
C017 C00X H00X 119.8 . . ?
N00A C00Y C01A 114.1(6) . . ?
N00A C00Y C01I 122.1(7) . . ?
C01I C00Y C01A 123.7(7) . . ?
O007 C00Z C010 120.4(9) . . ?
O007 C00Z C01N 120.4(8) . . ?
C01N C00Z C010 119.2(9) . . ?
C00Z C010 N6 102.5(9) . . ?
C01X C010 C00Z 118.9(9) . . ?
C01X C010 N6 138.6(9) . . ?
C25 C010 C00Z 138.4(12) . . ?
C25 C010 C01X 102.7(11) . . ?
C25 C010 N6 36.3(8) . . ?
C8 C9 H9 120.5 . . ?
C10 C9 H9 120.5 . . ?
C10 C9 C8 119.1(8) . . ?
N00E C012 H012 119.0 . . ?
N00E C012 C01G 121.9(8) . . ?
C01G C012 H012 119.0 . . ?
N2 C8 C9 121.3(7) . . ?
N2 C8 H8 119.4 . . ?
C9 C8 H8 119.4 . . ?
C16 C17 H17 120.4 . . ?
C18 C17 C16 119.3(7) . . ?
C18 C17 H17 120.4 . . ?
C19 C18 C17 119.1(7) . . ?
C19 C18 H18 120.4 . . ?
C17 C18 H18 120.4 . . ?
C00R C016 C01V 122.4(8) . . ?
C00R C016 C24 142.0(10) . . ?
C00R C016 N24A 102.9(8) . . ?
C01V C016 N24A 134.6(9) . . ?
C24 C016 C01V 95.6(9) . . ?
C00X C017 H017 120.5 . . ?
C00X C017 C01G 119.0(8) . . ?
C01G C017 H017 120.5 . . ?
C00U C018 H018 119.8 . . ?
C00U C018 C01L 120.3(8) . . ?
C01L C018 H018 119.8 . . ?
C00T C019 H019 120.1 . . ?
C00T C019 C01E 119.9(8) . . ?
C01E C019 H019 120.1 . . ?
N00C C01A C00Y 107.9(6) . . ?
N00C C01A H01A 110.1 . . ?
N00C C01A H01B 110.1 . . ?
C00Y C01A H01A 110.1 . . ?
C00Y C01A H01B 110.1 . . ?
H01A C01A H01B 108.4 . . ?
N3 C13 C12 107.3(6) . . ?
N3 C13 H13A 110.2 . . ?
N3 C13 H13B 110.2 . . ?
C12 C13 H13A 110.2 . . ?
C12 C13 H13B 110.2 . . ?
H13A C13 H13B 108.5 . . ?
C7 C2 C1 127.3(8) . . ?
C3 C2 C7 119.5(7) . . ?
C3 C2 C1 113.2(8) . . ?
C9 C10 H10 120.2 . . ?
C11 C10 C9 119.5(7) . . ?
C11 C10 H10 120.2 . . ?
C019 C01E H01E 120.7 . . ?
C019 C01E C01I 118.7(8) . . ?
C01I C01E H01E 120.7 . . ?
C00R C01F H01F 120.9 . . ?
C00R C01F C01U 118.2(9) . . ?
C01U C01F H01F 120.9 . . ?
C012 C01G C017 118.7(8) . . ?
C012 C01G H01G 120.7 . . ?
C017 C01G H01G 120.7 . . ?
C12 C11 H11 120.7 . . ?
C10 C11 C12 118.6(8) . . ?
C10 C11 H11 120.7 . . ?
C00Y C01I C01E 119.5(8) . . ?
C00Y C01I H01I 120.2 . . ?
C01E C01I H01I 120.2 . . ?
C00N C01J N1 107.3(7) . . ?
C01M C01J N1 131.5(8) . . ?
C01M C01J C00N 121.0(8) . . ?
C23 C5 H5 119.7 . . ?
C23 C5 C4 120.6(9) . . ?
C4 C5 H5 119.7 . . ?
C018 C01L H01L 120.0 . . ?
C01M C01L C018 120.1(8) . . ?
C01M C01L H01L 120.0 . . ?
C01J C01M C01L 119.9(9) . . ?
C01J C01M H01M 120.0 . . ?
C01L C01M H01M 120.0 . . ?
C00Z C01N H01N 119.9 . . ?
C01W C01N C00Z 120.2(9) . . ?
C01W C01N H01N 119.9 . . ?
C2 C3 H3 119.5 . . ?
C4 C3 C2 121.1(8) . . ?
C4 C3 H3 119.5 . . ?
C5 C4 H4 120.1 . . ?
C3 C4 C5 119.8(9) . . ?
C3 C4 H4 120.1 . . ?
N1 C1 C2 120.0(10) . . ?
N1 C1 H1 120.0 . . ?
C2 C1 H1 120.0 . . ?
C01F C01U H01U 119.9 . . ?
C020 C01U C01F 120.2(11) . . ?
C020 C01U H01U 119.9 . . ?
C020 C01V C016 118.7(11) . . ?
C01N C01W H01W 119.7 . . ?
C023 C01W C01N 120.7(9) . . ?
C023 C01W H01W 119.7 . . ?
C010 C01X H01X 120.2 . . ?
C023 C01X C010 119.6(9) . . ?
C023 C01X H01X 120.2 . . ?
C01U C020 H020 118.1 . . ?
C01V C020 C01U 123.8(12) . . ?
C01V C020 H020 118.1 . . ?
C01W C023 C01X 121.4(9) . . ?
C01W C023 H023 119.3 . . ?
C01X C023 H023 119.3 . . ?
O5 Cl02 O10 107.6(8) . . ?
O9 Cl02 O10 109.9(9) . . ?
O9 Cl02 O5 119.0(8) . . ?
O7 Cl02 O10 97.3(10) . . ?
O7 Cl02 O5 110.8(9) . . ?
O7 Cl02 O9 110.0(10) . . ?
N5 C20 C21 177.2(18) . . ?
C20 C21 H21A 109.5 . . ?
C20 C21 H21B 109.5 . . ?
C20 C21 H21C 109.5 . . ?
H21A C21 H21B 109.5 . . ?
H21A C21 H21C 109.5 . . ?
H21B C21 H21C 109.5 . . ?
H6A C6 H6B 109.5 . . ?
H6A C6 H6C 109.5 . . ?
H6B C6 H6C 109.5 . . ?
C22 C6 H6A 109.5 . . ?
C22 C6 H6B 109.5 . . ?
C22 C6 H6C 109.5 . . ?
N23 C22 C6 180.0(19) . . ?
N6 C24 C016 109.9(12) . . ?
C25 C24 C016 149.4(17) . . ?
C25 C24 N6 39.7(10) . . ?
C010 N6 Co02 119.4(8) . . ?
C24 N6 Co02 123.7(10) . . ?
C24 N6 C010 116.6(12) . . ?
C25 N6 Co02 173.9(16) . . ?
C25 N6 C010 61.1(14) . . ?
C25 N6 C24 55.5(14) . . ?
C016 N24A Co02 116.5(8) . . ?
C25 N24A Co02 120.0(11) . . ?
C25 N24A C016 123.5(12) . . ?
C24 C25 C010 167(2) . . ?
N6 C25 C010 82.6(15) . . ?
N6 C25 C24 84.8(17) . . ?
N24A C25 C010 119.7(16) . . ?

loop_
_geom_bond_atom_site_label_1
_geom_bond_atom_site_label_2
_geom_bond_distance
_geom_bond_site_symmetry_2
_geom_bond_publ_flag
Co1 O6 1.874(5) . ?
Co1 O8 1.883(5) . ?
Co1 N2 1.943(6) . ?
Co1 N4 1.924(6) . ?
Co1 N3 1.936(6) . ?
Co1 N1 1.872(8) . ?
Co02 O007 1.886(6) . ?
Co02 O008 1.881(6) . ?
Co02 N00A 1.923(6) . ?
Co02 N00C 1.927(6) . ?
Co02 N00E 1.936(6) . ?
Co02 N6 1.916(14) . ?
Co02 N24A 1.936(12) . ?
Cl1 O4 1.425(6) . ?
Cl1 O1 1.446(6) . ?
Cl1 O2 1.429(7) . ?
Cl1 O3 1.424(7) . ?
O6 C7 1.316(8) . ?
O8 C00N 1.330(9) . ?
O007 C00Z 1.317(11) . ?
O008 C00R 1.305(9) . ?
N2 C12 1.323(9) . ?
N2 C8 1.348(10) . ?
N00A C00T 1.359(10) . ?
N00A C00Y 1.348(10) . ?
N4 C19 1.350(9) . ?
N4 C15 1.350(9) . ?
N00C C00O 1.491(9) . ?
N00C C01A 1.479(10) . ?
N00E C00S 1.350(10) . ?
N00E C012 1.350(10) . ?
N3 C14 1.461(10) . ?
N3 C13 1.476(9) . ?
N1 C01J 1.556(11) . ?
N1 C1 1.207(12) . ?
C7 C23 1.410(10) . ?
C7 C2 1.418(10) . ?
C12 C13 1.508(11) . ?
C12 C11 1.401(11) . ?
C23 H23 0.9500 . ?
C23 C5 1.360(11) . ?
C00N C00U 1.414(10) . ?
C00N C01J 1.401(11) . ?
C00O H00A 0.9900 . ?
C00O H00B 0.9900 . ?
C00O C00S 1.492(11) . ?
C19 H19 0.9500 . ?
C19 C18 1.377(10) . ?
C15 C14 1.504(10) . ?
C15 C16 1.381(10) . ?
C00R C016 1.408(11) . ?
C00R C01F 1.404(12) . ?
C00S C00X 1.395(11) . ?
C00T H00T 0.9500 . ?
C00T C019 1.369(11) . ?
C00U H00U 0.9500 . ?
C00U C018 1.383(11) . ?
C14 H14A 0.9900 . ?
C14 H14B 0.9900 . ?
C16 H16 0.9500 . ?
C16 C17 1.390(11) . ?
C00X H00X 0.9500 . ?
C00X C017 1.362(11) . ?
C00Y C01A 1.517(11) . ?
C00Y C01I 1.366(11) . ?
C00Z C010 1.419(13) . ?
C00Z C01N 1.392(13) . ?
C010 C01X 1.418(13) . ?
C010 N6 1.500(14) . ?
C010 C25 1.32(2) . ?
C9 H9 0.9500 . ?
C9 C8 1.387(11) . ?
C9 C10 1.378(12) . ?
C012 H012 0.9500 . ?
C012 C01G 1.389(11) . ?
C8 H8 0.9500 . ?
C17 H17 0.9500 . ?
C17 C18 1.384(11) . ?
C18 H18 0.9500 . ?
C016 C01V 1.417(13) . ?
C016 C24 1.414(16) . ?
C016 N24A 1.528(15) . ?
C017 H017 0.9500 . ?
C017 C01G 1.394(12) . ?
C018 H018 0.9500 . ?
C018 C01L 1.405(13) . ?
C019 H019 0.9500 . ?
C019 C01E 1.370(12) . ?
C01A H01A 0.9900 . ?
C01A H01B 0.9900 . ?
C13 H13A 0.9900 . ?
C13 H13B 0.9900 . ?
C2 C3 1.406(13) . ?
C2 C1 1.430(12) . ?
C10 H10 0.9500 . ?
C10 C11 1.372(12) . ?
C01E H01E 0.9500 . ?
C01E C01I 1.382(12) . ?
C01F H01F 0.9500 . ?
C01F C01U 1.431(14) . ?
C01G H01G 0.9500 . ?
C11 H11 0.9500 . ?
C01I H01I 0.9500 . ?
C01J C01M 1.376(13) . ?
C5 H5 0.9500 . ?
C5 C4 1.382(13) . ?
C01L H01L 0.9500 . ?
C01L C01M 1.384(14) . ?
C01M H01M 0.9500 . ?
C01N H01N 0.9500 . ?
C01N C01W 1.386(13) . ?
C3 H3 0.9500 . ?
C3 C4 1.364(14) . ?
C4 H4 0.9500 . ?
C1 H1 0.9500 . ?
C01U H01U 0.9500 . ?
C01U C020 1.370(16) . ?
C01V C020 1.269(15) . ?
C01W H01W 0.9500 . ?
C01W C023 1.363(13) . ?
C01X H01X 0.9500 . ?
C01X C023 1.368(13) . ?
C020 H020 0.9500 . ?
C023 H023 0.9500 . ?
Cl02 O10 1.415(16) . ?
Cl02 O5 1.406(12) . ?
Cl02 O9 1.399(16) . ?
Cl02 O7 1.355(17) . ?
N5 C20 1.095(16) . ?
C20 C21 1.49(2) . ?
C21 H21A 0.9800 . ?
C21 H21B 0.9800 . ?
C21 H21C 0.9800 . ?
C6 H6A 0.9800 . ?
C6 H6B 0.9800 . ?
C6 H6C 0.9800 . ?
C6 C22 1.406(18) . ?
C22 N23 1.162(17) . ?
C24 N6 1.397(16) . ?
C24 C25 1.16(2) . ?
N6 C25 0.896(19) . ?
N24A C25 1.28(2) . ?

loop_
_geom_torsion_atom_site_label_1
_geom_torsion_atom_site_label_2
_geom_torsion_atom_site_label_3
_geom_torsion_atom_site_label_4
_geom_torsion
_geom_torsion_site_symmetry_1
_geom_torsion_site_symmetry_2
_geom_torsion_site_symmetry_3
_geom_torsion_site_symmetry_4
_geom_torsion_publ_flag
Co1 O6 C7 C23 173.6(5) . . . . ?
Co1 O6 C7 C2 -8.8(9) . . . . ?
Co1 O8 C00N C00U 176.8(5) . . . . ?
Co1 O8 C00N C01J -2.5(8) . . . . ?
Co1 N2 C12 C13 3.9(8) . . . . ?
Co1 N2 C12 C11 -177.2(6) . . . . ?
Co1 N2 C8 C9 179.4(5) . . . . ?
Co1 N4 C19 C18 -178.8(6) . . . . ?
Co1 N4 C15 C14 -3.5(8) . . . . ?
Co1 N4 C15 C16 178.4(6) . . . . ?
Co1 N3 C14 C15 -29.9(7) . . . . ?
Co1 N3 C13 C12 34.7(7) . . . . ?
Co1 N1 C01J C00N 3.3(7) . . . . ?
Co1 N1 C01J C01M -172.3(7) . . . . ?
Co1 N1 C1 C2 0.2(13) . . . . ?
Co02 O007 C00Z C010 4.5(11) . . . . ?
Co02 O007 C00Z C01N -177.1(7) . . . . ?
Co02 O008 C00R C016 6.8(10) . . . . ?
Co02 O008 C00R C01F -172.2(6) . . . . ?
Co02 N00A C00T C019 179.8(6) . . . . ?
Co02 N00A C00Y C01A -2.8(8) . . . . ?
Co02 N00A C00Y C01I 178.6(6) . . . . ?
Co02 N00C C00O C00S 31.6(7) . . . . ?
Co02 N00C C01A C00Y -32.8(7) . . . . ?
Co02 N00E C00S C00O 1.2(9) . . . . ?
Co02 N00E C00S C00X 178.8(6) . . . . ?
Co02 N00E C012 C01G -177.9(7) . . . . ?
Co02 N24A C25 C010 1.8(19) . . . . ?
O6 Co1 N1 C01J 175.7(5) . . . . ?
O6 Co1 N1 C1 -4.7(8) . . . . ?
O6 C7 C23 C5 179.9(7) . . . . ?
O6 C7 C2 C3 -177.9(7) . . . . ?
O6 C7 C2 C1 2.7(12) . . . . ?
O8 Co1 N1 C01J -3.8(5) . . . . ?
O8 Co1 N1 C1 175.8(8) . . . . ?
O8 C00N C00U C018 -176.3(7) . . . . ?
O8 C00N C01J N1 -0.6(9) . . . . ?
O8 C00N C01J C01M 175.7(7) . . . . ?
O007 C00Z C010 C01X -179.9(8) . . . . ?
O007 C00Z C010 N6 -2.7(12) . . . . ?
O007 C00Z C010 C25 4(2) . . . . ?
O007 C00Z C01N C01W -179.6(8) . . . . ?
O008 C00R C016 C01V -178.1(8) . . . . ?
O008 C00R C016 C24 3(2) . . . . ?
O008 C00R C016 N24A -1.5(11) . . . . ?
O008 C00R C01F C01U 178.1(8) . . . . ?
N2 Co1 O6 C7 102.9(5) . . . . ?
N2 Co1 O8 C00N -90.7(5) . . . . ?
N2 Co1 N1 C01J 85.0(5) . . . . ?
N2 Co1 N1 C1 -95.3(8) . . . . ?
N2 C12 C13 N3 -25.5(9) . . . . ?
N2 C12 C11 C10 -4.1(12) . . . . ?
N00A Co02 O007 C00Z -99.9(7) . . . . ?
N00A Co02 O008 C00R 86.0(6) . . . . ?
N00A C00T C019 C01E 1.6(12) . . . . ?
N00A C00Y C01A N00C 23.4(9) . . . . ?
N00A C00Y C01I C01E 1.7(12) . . . . ?
N4 Co1 O6 C7 -89.3(5) . . . . ?
N4 Co1 O8 C00N 101.5(5) . . . . ?
N4 Co1 N1 C01J -92.8(5) . . . . ?
N4 Co1 N1 C1 86.9(8) . . . . ?
N4 C19 C18 C17 -0.2(12) . . . . ?
N4 C15 C14 N3 22.1(9) . . . . ?
N4 C15 C16 C17 0.9(11) . . . . ?
N00C Co02 O007 C00Z 175.9(7) . . . . ?
N00C Co02 O008 C00R 170.3(6) . . . . ?
N00C C00O C00S N00E -21.8(10) . . . . ?
N00C C00O C00S C00X 160.7(7) . . . . ?
N00E Co02 O007 C00Z 91.1(7) . . . . ?
N00E Co02 O008 C00R -104.9(6) . . . . ?
N00E C00S C00X C017 -0.9(13) . . . . ?
N00E C012 C01G C017 -0.8(14) . . . . ?
N3 Co1 O6 C7 -173.6(5) . . . . ?
N3 Co1 O8 C00N -174.2(5) . . . . ?
N1 Co1 O6 C7 8.6(5) . . . . ?
N1 Co1 O8 C00N 3.6(5) . . . . ?
N1 C01J C01M C01L 177.6(7) . . . . ?
C7 C23 C5 C4 -3.6(12) . . . . ?
C7 C2 C3 C4 -0.2(13) . . . . ?
C7 C2 C1 N1 2.2(13) . . . . ?
C12 N2 C8 C9 -0.6(11) . . . . ?
C23 C7 C2 C3 -0.3(10) . . . . ?
C23 C7 C2 C1 -179.6(7) . . . . ?
C23 C5 C4 C3 3.1(14) . . . . ?
C00N C00U C018 C01L -1.2(11) . . . . ?
C00N C01J C01M C01L 2.4(12) . . . . ?
C00O N00C C01A C00Y -155.2(6) . . . . ?
C00O C00S C00X C017 176.5(8) . . . . ?
C19 N4 C15 C14 176.8(6) . . . . ?
C19 N4 C15 C16 -1.3(10) . . . . ?
C15 N4 C19 C18 0.9(10) . . . . ?
C15 C16 C17 C18 -0.2(11) . . . . ?
C00R C016 C01V C020 -0.9(15) . . . . ?
C00R C016 C24 N6 -5(2) . . . . ?
C00R C016 C24 C25 -10(4) . . . . ?
C00R C016 N24A Co02 -4.3(10) . . . . ?
C00R C016 N24A C25 177.6(12) . . . . ?
C00R C01F C01U C020 1.0(15) . . . . ?
C00S N00E C012 C01G 1.6(13) . . . . ?
C00S C00X C017 C01G 1.6(13) . . . . ?
C00T N00A C00Y C01A 178.1(7) . . . . ?
C00T N00A C00Y C01I -0.5(11) . . . . ?
C00T C019 C01E C01I -0.4(12) . . . . ?
C00U C00N C01J N1 -179.9(6) . . . . ?
C00U C00N C01J C01M -3.6(11) . . . . ?
C00U C018 C01L C01M 0.0(12) . . . . ?
C14 N3 C13 C12 159.4(6) . . . . ?
C14 C15 C16 C17 -176.9(7) . . . . ?
C16 C15 C14 N3 -159.9(7) . . . . ?
C16 C17 C18 C19 -0.1(12) . . . . ?
C00X C017 C01G C012 -0.8(13) . . . . ?
C00Y N00A C00T C019 -1.2(11) . . . . ?
C00Z C010 C01X C023 -1.5(14) . . . . ?
C00Z C010 N6 Co02 -0.1(12) . . . . ?
C00Z C010 N6 C24 173.5(12) . . . . ?
C00Z C010 N6 C25 172.9(15) . . . . ?
C00Z C010 C25 C24 -14(8) . . . . ?
C00Z C010 C25 N6 -10(2) . . . . ?
C00Z C010 C25 N24A -7(2) . . . . ?
C00Z C01N C01W C023 0.5(14) . . . . ?
C010 C00Z C01N C01W -1.1(14) . . . . ?
C010 C01X C023 C01W 0.9(14) . . . . ?
C010 N6 C25 C24 179.3(15) . . . . ?
C9 C10 C11 C12 3.2(12) . . . . ?
C012 N00E C00S C00O -178.3(7) . . . . ?
C012 N00E C00S C00X -0.7(12) . . . . ?
C8 N2 C12 C13 -176.1(6) . . . . ?
C8 N2 C12 C11 2.8(11) . . . . ?
C8 C9 C10 C11 -1.2(12) . . . . ?
C016 C00R C01F C01U -1.0(12) . . . . ?
C016 C01V C020 C01U 1.0(18) . . . . ?
C016 C24 N6 Co02 -3.2(18) . . . . ?
C016 C24 N6 C010 -176.5(11) . . . . ?
C016 C24 N6 C25 -176(2) . . . . ?
C016 C24 C25 C010 11(10) . . . . ?
C016 C24 C25 N6 8(4) . . . . ?
C016 N24A C25 C010 179.9(11) . . . . ?
C018 C01L C01M C01J -0.6(12) . . . . ?
C019 C01E C01I C00Y -1.2(12) . . . . ?
C01A N00C C00O C00S 154.5(7) . . . . ?
C01A C00Y C01I C01E -176.7(8) . . . . ?
C13 N3 C14 C15 -154.2(6) . . . . ?
C13 C12 C11 C10 174.7(7) . . . . ?
C2 C7 C23 C5 2.1(10) . . . . ?
C2 C3 C4 C5 -1.2(15) . . . . ?
C10 C9 C8 N2 -0.3(11) . . . . ?
C01F C00R C016 C01V 0.9(13) . . . . ?
C01F C00R C016 C24 -178.0(15) . . . . ?
C01F C00R C016 N24A 177.6(8) . . . . ?
C01F C01U C020 C01V -1.0(19) . . . . ?
C11 C12 C13 N3 155.6(7) . . . . ?
C01I C00Y C01A N00C -158.0(7) . . . . ?
C01J N1 C1 C2 179.8(7) . . . . ?
C01J C00N C00U C018 3.0(10) . . . . ?
C01N C00Z C010 C01X 1.6(14) . . . . ?
C01N C00Z C010 N6 178.9(9) . . . . ?
C01N C00Z C010 C25 -174.8(14) . . . . ?
C01N C01W C023 C01X -0.4(15) . . . . ?
C3 C2 C1 N1 -177.2(8) . . . . ?
C1 N1 C01J C00N -176.3(7) . . . . ?
C1 N1 C01J C01M 8.0(13) . . . . ?
C1 C2 C3 C4 179.3(9) . . . . ?
C01V C016 C24 N6 175.9(12) . . . . ?
C01V C016 C24 C25 171(3) . . . . ?
C01V C016 N24A Co02 171.7(9) . . . . ?
C01V C016 N24A C25 -6(2) . . . . ?
C01X C010 N6 Co02 176.3(10) . . . . ?
C01X C010 N6 C24 -10(2) . . . . ?
C01X C010 N6 C25 -10.7(19) . . . . ?
C01X C010 C25 C24 170(7) . . . . ?
C01X C010 C25 N6 172.7(13) . . . . ?
C01X C010 C25 N24A 175.8(12) . . . . ?
C24 C016 C01V C020 178.4(12) . . . . ?
C24 N6 C25 C010 -179.3(15) . . . . ?
N6 Co02 O007 C00Z -3.3(7) . . . . ?
N6 Co02 O008 C00R -10.8(7) . . . . ?
N6 C010 C01X C023 -177.5(12) . . . . ?
N6 C010 C25 C24 -3(7) . . . . ?
N6 C24 C25 C010 3(7) . . . . ?
N24A Co02 O007 C00Z -6.8(8) . . . . ?
N24A Co02 O008 C00R -7.0(6) . . . . ?
N24A C016 C01V C020 -176.3(11) . . . . ?
C25 C010 C01X C023 176.0(10) . . . . ?
C25 C010 N6 Co02 -173.0(18) . . . . ?
C25 C010 N6 C24 0.6(14) . . . . ?
C25 C24 N6 Co02 172.6(19) . . . . ?
C25 C24 N6 C010 -0.7(15) . . . . ?
